data_2020878
loop_
_publ_author_name
'Bhat, Satish S.'
'Revankar, Vidyanand K.'
'Kumbar, Vijay'
'Bhat, Kishore'
'Kawade, Vitthal A.'

_publ_section_title
;
 Synthesis, crystal structure and biological properties of a
 <i>cis</i>-dichloridobis(diimine)copper(II) complex
;
_journal_coeditor_code FP3044
_journal_issue 2
_journal_name_full 'Acta Crystallographica Section C'
_journal_page_first
;
;
_journal_paper_doi 10.1107/S2053229617018551
_journal_volume 74
_journal_year 2018
_chemical_formula_iupac '[Cu Cl2 (C12 H6 N4 S1)2]'
_chemical_formula_moiety 'C24 H12 Cl2 Cu N8 S2'
_chemical_formula_sum 'C24 H12 Cl2 Cu N8 S2'
_chemical_formula_weight 610.98
_chemical_name_systematic
<i>cis</i>-Dichloridobis(1,2,5-thiadiazolo[3,4-<i>f</i>][1,10]phenanthroline-\k^2^<i>N</i>^1^,<i>N</i>^10^)copper(II)
_space_group_crystal_system monoclinic
_space_group_IT_number 15
_space_group_name_Hall '-C 2yc'
_space_group_name_H-M_alt 'C 1 2/c 1'
_symmetry_space_group_name_Hall '-C 2yc'
_symmetry_space_group_name_H-M 'C 1 2/c 1'
_atom_sites_solution_hydrogens geom
_atom_sites_solution_primary dual
_audit_creation_method
;
Olex2 1.2
(compiled 2017.08.10 svn.r3458 for OlexSys, GUI svn.r5381)
;
_cell_angle_alpha 90
_cell_angle_beta 92.197(7)
_cell_angle_gamma 90
_cell_formula_units_Z 4
_cell_length_a 8.181(4)
_cell_length_b 12.168(5)
_cell_length_c 22.990(10)
_cell_measurement_reflns_used 4383
_cell_measurement_temperature 298(2)
_cell_measurement_theta_max 25.70
_cell_measurement_theta_min 3.00
_cell_volume 2286.9(18)
_computing_cell_refinement
;
SMART (Bruker, 2014)
;
_computing_data_collection
;
SMART (Bruker, 2014)
;
_computing_data_reduction
;
SAINT (Bruker, 2014)
;
_computing_molecular_graphics
;
OLEX2 (Dolomanov <i>et al.</i>,  2009)
;
_computing_publication_material
;
OLEX2 (Dolomanov <i>et al.</i>,  2009)
;
_computing_structure_refinement
;
SHELXL2014 (Sheldrick, 2015b)
;
_computing_structure_solution
;
SHELXT (Sheldrick, 2015a)
;
_diffrn_ambient_temperature 298.15
_diffrn_measured_fraction_theta_full 1.000
_diffrn_measured_fraction_theta_max 0.996
_diffrn_measurement_device_type 'Bruker SMART CCD area detector'
_diffrn_measurement_method 'phi and omega scans'
_diffrn_radiation_type MoK\a
_diffrn_radiation_wavelength 0.71073
_diffrn_reflns_av_R_equivalents 0.0333
_diffrn_reflns_limit_h_max 10
_diffrn_reflns_limit_h_min -10
_diffrn_reflns_limit_k_max 14
_diffrn_reflns_limit_k_min -14
_diffrn_reflns_limit_l_max 28
_diffrn_reflns_limit_l_min -28
_diffrn_reflns_number 11562
_diffrn_reflns_theta_full 25.242
_diffrn_reflns_theta_max 26.098
_diffrn_reflns_theta_min 1.773
_exptl_absorpt_coefficient_mu 1.406
_exptl_absorpt_correction_T_max 0.8063
_exptl_absorpt_correction_T_min 0.6942
_exptl_absorpt_correction_type empirical
_exptl_absorpt_process_details sadabs
_exptl_crystal_colour blue
_exptl_crystal_density_diffrn 1.775
_exptl_crystal_density_method 'not measured'
_exptl_crystal_description plate
_exptl_crystal_F_000 1228
_exptl_crystal_size_max 0.28
_exptl_crystal_size_mid 0.24
_exptl_crystal_size_min 0.16
_refine_diff_density_max 0.587
_refine_diff_density_min -0.602
_refine_ls_extinction_method none
_refine_ls_goodness_of_fit_ref 1.036
_refine_ls_hydrogen_treatment constr
_refine_ls_matrix_type full
_refine_ls_number_parameters 168
_refine_ls_number_reflns 2250
_refine_ls_number_restraints 0
_refine_ls_restrained_S_all 1.036
_refine_ls_R_factor_all 0.0483
_refine_ls_R_factor_gt 0.0426
_refine_ls_shift/su_max 0.001
_refine_ls_shift/su_mean 0.000
_refine_ls_structure_factor_coef Fsqd
_refine_ls_weighting_details 'w=1/[\s^2^(Fo^2^)+(0.0590P)^2^+4.7220P] where P=(Fo^2^+2Fc^2^)/3'
_refine_ls_weighting_scheme calc
_refine_ls_wR_factor_gt 0.1116
_refine_ls_wR_factor_ref 0.1162
_reflns_number_gt 1974
_reflns_number_total 2250
_reflns_threshold_expression 'I > 2\s(I)'
_cod_data_source_file fp3044sup1.cif
_cod_data_source_block I
_cod_original_cell_volume 2286.8(17)
_cod_database_code 2020878
_shelx_space_group_comment
;
The symmetry employed for this shelxl refinement is uniquely defined
by the following loop, which should always be used as a source of
symmetry information in preference to the above space-group names.
They are only intended as comments.
;
_shelx_estimated_absorpt_t_min 0.694
_shelx_estimated_absorpt_t_max 0.806

loop_
_space_group_symop_operation_xyz
'x, y, z'
'-x, y, -z+1/2'
'x+1/2, y+1/2, z'
'-x+1/2, y+1/2, -z+1/2'
'-x, -y, -z'
'x, -y, z-1/2'
'-x+1/2, -y+1/2, -z'
'x+1/2, -y+1/2, z-1/2'

loop_
_atom_site_type_symbol
_atom_site_label
_atom_site_fract_x
_atom_site_fract_y
_atom_site_fract_z
_atom_site_U_iso_or_equiv
_atom_site_adp_type
_atom_site_calc_flag
_atom_site_occupancy
Cu Cu1 0.5000 0.57810(5) 0.7500 0.0462(2) Uani d 1
Cl Cl1 0.66036(11) 0.72346(9) 0.80884(4) 0.0685(3) Uani d 1
S S1 0.66218(14) 0.34721(8) 0.45450(4) 0.0648(3) Uani d 1
N N1 0.6788(3) 0.5646(2) 0.69073(10) 0.0417(6) Uani d 1
N N2 0.3942(3) 0.4572(2) 0.68896(12) 0.0530(7) Uani d 1
N N3 0.7753(4) 0.4210(2) 0.49855(11) 0.0518(7) Uani d 1
N N4 0.5045(4) 0.3292(2) 0.49399(13) 0.0588(7) Uani d 1
C C5 0.6413(3) 0.5034(2) 0.64287(12) 0.0362(6) Uani d 1
C C4 0.7471(3) 0.4960(2) 0.59694(12) 0.0372(6) Uani d 1
C C11 0.6915(4) 0.4333(2) 0.54656(12) 0.0400(6) Uani d 1
C C6 0.4837(3) 0.4471(2) 0.64110(13) 0.0391(6) Uani d 1
C C3 0.8977(4) 0.5490(3) 0.60191(13) 0.0454(7) Uani d 1
H H3 0.9707 0.5449 0.5720 0.054 Uiso calc 1
C C7 0.4298(4) 0.3880(2) 0.59198(14) 0.0441(7) Uani d 1
C C12 0.5365(4) 0.3814(2) 0.54411(13) 0.0446(7) Uani d 1
C C1 0.8235(4) 0.6141(3) 0.69432(13) 0.0484(7) Uani d 1
H H1 0.8500 0.6556 0.7273 0.058 Uiso calc 1
C C2 0.9369(4) 0.6071(3) 0.65127(14) 0.0508(8) Uani d 1
H H2 1.0382 0.6414 0.6559 0.061 Uiso calc 1
C C8 0.2742(4) 0.3401(3) 0.5925(2) 0.0632(10) Uani d 1
H H8 0.2323 0.3020 0.5603 0.076 Uiso calc 1
C C10 0.2498(5) 0.4079(3) 0.6886(2) 0.0701(12) Uani d 1
H H10 0.1886 0.4122 0.7218 0.084 Uiso calc 1
C C9 0.1856(4) 0.3503(3) 0.6409(2) 0.0759(13) Uani d 1
H H9 0.0822 0.3188 0.6421 0.091 Uiso calc 1

loop_
_atom_site_aniso_label
_atom_site_aniso_U_11
_atom_site_aniso_U_22
_atom_site_aniso_U_33
_atom_site_aniso_U_12
_atom_site_aniso_U_13
_atom_site_aniso_U_23
Cu1 0.0457(3) 0.0633(4) 0.0304(3) 0.000 0.0113(2) 0.000
Cl1 0.0583(5) 0.0901(7) 0.0585(5) 0.0259(5) 0.0216(4) 0.0145(5)
S1 0.0986(8) 0.0612(6) 0.0344(4) 0.0161(5) -0.0014(4) -0.0080(4)
N1 0.0422(13) 0.0533(14) 0.0300(12) 0.0028(11) 0.0043(10) -0.0009(10)
N2 0.0418(14) 0.0692(18) 0.0493(16) 0.0116(13) 0.0177(12) 0.0173(13)
N3 0.0660(18) 0.0557(16) 0.0345(13) 0.0086(13) 0.0153(12) 0.0011(11)
N4 0.0701(19) 0.0513(16) 0.0538(16) 0.0059(14) -0.0147(14) -0.0089(13)
C5 0.0359(14) 0.0429(15) 0.0301(13) 0.0053(11) 0.0051(10) 0.0030(11)
C4 0.0362(14) 0.0425(15) 0.0331(14) 0.0039(11) 0.0061(11) 0.0031(11)
C11 0.0446(16) 0.0428(15) 0.0329(14) 0.0064(12) 0.0050(12) 0.0024(11)
C6 0.0334(14) 0.0443(15) 0.0400(15) 0.0052(11) 0.0079(11) 0.0077(12)
C3 0.0359(15) 0.0567(18) 0.0444(17) 0.0031(13) 0.0116(12) 0.0035(13)
C7 0.0365(15) 0.0390(15) 0.0568(18) 0.0014(12) -0.0008(13) 0.0071(13)
C12 0.0499(17) 0.0393(15) 0.0442(16) 0.0050(13) -0.0046(13) -0.0002(13)
C1 0.0472(17) 0.0589(19) 0.0388(16) -0.0002(14) -0.0021(13) -0.0054(14)
C2 0.0375(16) 0.0615(19) 0.0532(19) -0.0056(14) 0.0004(14) 0.0007(16)
C8 0.0439(18) 0.0489(19) 0.096(3) -0.0049(15) -0.0023(18) 0.0049(19)
C10 0.048(2) 0.077(3) 0.088(3) 0.0127(18) 0.032(2) 0.032(2)
C9 0.0360(18) 0.061(2) 0.131(4) -0.0055(16) 0.015(2) 0.024(2)

loop_
_atom_type_symbol
_atom_type_description
_atom_type_scat_dispersion_real
_atom_type_scat_dispersion_imag
_atom_type_scat_source
C C 0.0033 0.0016 'International Tables Vol C Tables 4.2.6.8 and 6.1.1.4'
H H 0.0000 0.0000 'International Tables Vol C Tables 4.2.6.8 and 6.1.1.4'
Cl Cl 0.1484 0.1585 'International Tables Vol C Tables 4.2.6.8 and 6.1.1.4'
Cu Cu 0.3201 1.2651 'International Tables Vol C Tables 4.2.6.8 and 6.1.1.4'
N N 0.0061 0.0033 'International Tables Vol C Tables 4.2.6.8 and 6.1.1.4'
S S 0.1246 0.1234 'International Tables Vol C Tables 4.2.6.8 and 6.1.1.4'

loop_
_geom_angle_atom_site_label_1
_geom_angle_atom_site_label_2
_geom_angle_atom_site_label_3
_geom_angle_site_symmetry_1
_geom_angle_site_symmetry_3
_geom_angle
Cl1 Cu1 Cl1 2_656 . 92.51(6)
N1 Cu1 Cl1 2_656 . 93.93(8)
N1 Cu1 Cl1 . 2_656 93.93(8)
N1 Cu1 Cl1 . . 92.44(8)
N1 Cu1 Cl1 2_656 2_656 92.44(8)
N1 Cu1 N1 . 2_656 170.78(15)
N1 Cu1 N2 2_656 . 95.62(10)
N1 Cu1 N2 . 2_656 95.62(10)
N1 Cu1 N2 . . 78.11(10)
N1 Cu1 N2 2_656 2_656 78.11(10)
N2 Cu1 Cl1 . . 170.44(7)
N2 Cu1 Cl1 . 2_656 86.76(8)
N2 Cu1 Cl1 2_656 2_656 170.44(7)
N2 Cu1 Cl1 2_656 . 86.76(8)
N2 Cu1 N2 . 2_656 95.52(15)
N3 S1 N4 . . 99.95(14)
C5 N1 Cu1 . . 116.15(19)
C1 N1 Cu1 . . 125.5(2)
C1 N1 C5 . . 118.3(3)
C6 N2 Cu1 . . 111.7(2)
C10 N2 Cu1 . . 129.8(3)
C10 N2 C6 . . 117.7(3)
C11 N3 S1 . . 106.3(2)
C12 N4 S1 . . 106.6(2)
N1 C5 C4 . . 121.6(3)
N1 C5 C6 . . 116.9(2)
C4 C5 C6 . . 121.5(3)
C5 C4 C11 . . 117.1(3)
C3 C4 C5 . . 118.8(3)
C3 C4 C11 . . 124.1(3)
N3 C11 C4 . . 124.6(3)
N3 C11 C12 . . 114.0(3)
C12 C11 C4 . . 121.4(3)
N2 C6 C5 . . 116.1(3)
N2 C6 C7 . . 122.8(3)
C7 C6 C5 . . 121.0(3)
C4 C3 H3 . . 120.4
C2 C3 C4 . . 119.2(3)
C2 C3 H3 . . 120.4
C6 C7 C12 . . 117.9(3)
C6 C7 C8 . . 117.7(3)
C8 C7 C12 . . 124.4(3)
N4 C12 C11 . . 113.1(3)
N4 C12 C7 . . 125.8(3)
C11 C12 C7 . . 121.0(3)
N1 C1 H1 . . 118.4
N1 C1 C2 . . 123.2(3)
C2 C1 H1 . . 118.4
C3 C2 C1 . . 118.9(3)
C3 C2 H2 . . 120.5
C1 C2 H2 . . 120.5
C7 C8 H8 . . 120.5
C9 C8 C7 . . 119.0(4)
C9 C8 H8 . . 120.5
N2 C10 H10 . . 118.5
N2 C10 C9 . . 123.0(4)
C9 C10 H10 . . 118.5
C8 C9 C10 . . 119.7(3)
C8 C9 H9 . . 120.1
C10 C9 H9 . . 120.1

loop_
_geom_bond_atom_site_label_1
_geom_bond_atom_site_label_2
_geom_bond_site_symmetry_2
_geom_bond_distance
_geom_bond_publ_flag
Cu1 Cl1 . 2.5579(14) y
Cu1 Cl1 2_656 2.5579(14) ?
Cu1 N1 . 2.043(2) y
Cu1 N1 2_656 2.043(2) ?
Cu1 N2 . 2.189(3) y
Cu1 N2 2_656 2.189(3) ?
S1 N3 . 1.617(3) ?
S1 N4 . 1.620(4) ?
N1 C5 . 1.354(4) ?
N1 C1 . 1.329(4) ?
N2 C6 . 1.350(4) ?
N2 C10 . 1.324(5) ?
N3 C11 . 1.330(4) ?
N4 C12 . 1.333(4) ?
C5 C4 . 1.394(4) ?
C5 C6 . 1.460(4) ?
C4 C11 . 1.446(4) ?
C4 C3 . 1.391(4) ?
C11 C12 . 1.415(4) ?
C6 C7 . 1.396(4) ?
C3 H3 . 0.9300 ?
C3 C2 . 1.365(4) ?
C7 C12 . 1.433(4) ?
C7 C8 . 1.401(4) ?
C1 H1 . 0.9300 ?
C1 C2 . 1.385(4) ?
C2 H2 . 0.9300 ?
C8 H8 . 0.9300 ?
C8 C9 . 1.356(6) ?
C10 H10 . 0.9300 ?
C10 C9 . 1.387(6) ?
C9 H9 . 0.9300 ?

_cod_database_fobs_code 2020878
